data_4119721
loop_
_publ_author_name
'Kazuki Umehara'
'Shigeki Kuwata'
'Takao Ikariya'

_publ_section_title
;
 N-N Bond Cleavage of Hydrazines with a Multiproton-Responsive Pincer-Type
 Iron Complex
;
_journal_name_full 'Journal of the American Chemical Society'
_journal_page_first 6754
_journal_page_last 6757
_journal_paper_doi 10.1021/ja3122944
_journal_volume 135
_journal_year 2013
_chemical_absolute_configuration ad
_chemical_formula_moiety 'C15 H20 N2 P, C F3 O3 S'
_chemical_formula_sum 'C16 H20 F3 N2 O3 P S'
_chemical_formula_weight 408.37
_space_group_IT_number 19
_symmetry_cell_setting orthorhombic
_symmetry_Int_Tables_number 19
_symmetry_space_group_name_Hall 'P 2ac 2ab'
_symmetry_space_group_name_H-M 'P 21 21 21'
_atom_sites_solution_hydrogens geom
_atom_sites_solution_primary direct
_atom_sites_solution_secondary difmap
_cell_angle_alpha 90.0000
_cell_angle_beta 90.0000
_cell_angle_gamma 90.0000
_cell_formula_units_Z 4
_cell_length_a 9.0840(11)
_cell_length_b 9.8173(12)
_cell_length_c 20.873(3)
_cell_measurement_reflns_used 7062
_cell_measurement_temperature 93
_cell_measurement_theta_max 27.49
_cell_measurement_theta_min 3.06
_cell_volume 1861.5(4)
_computing_cell_refinement CrystalClear
_computing_data_collection 'CrystalClear (Rigaku Inc., 2008)'
_computing_data_reduction CrystalClear
_computing_molecular_graphics 'CrystalStructure 4.0'
_computing_publication_material 'CrystalStructure 4.0 (Rigaku, 2010)'
_computing_structure_refinement 'CRYSTALS (Carruthers, et al., 1999)'
_computing_structure_solution 'SIR92 (Altomare, et al., 1994)'
_diffrn_ambient_temperature 93
_diffrn_detector_area_resol_mean 7.111
_diffrn_measured_fraction_theta_full 0.995
_diffrn_measured_fraction_theta_max 0.995
_diffrn_measurement_device_type 'Rigaku Saturn724'
_diffrn_measurement_method \w
_diffrn_radiation_type 'Mo K\a'
_diffrn_radiation_wavelength 0.71075
_diffrn_reflns_av_R_equivalents 0.0391
_diffrn_reflns_limit_h_max 11
_diffrn_reflns_limit_h_min -11
_diffrn_reflns_limit_k_max 12
_diffrn_reflns_limit_k_min -10
_diffrn_reflns_limit_l_max 22
_diffrn_reflns_limit_l_min -27
_diffrn_reflns_number 15167
_diffrn_reflns_theta_full 27.48
_diffrn_reflns_theta_max 27.48
_diffrn_standards_number 0
_exptl_absorpt_coefficient_mu 0.307
_exptl_absorpt_correction_T_max 0.882
_exptl_absorpt_correction_T_min 0.819
_exptl_absorpt_correction_type multi-scan
_exptl_absorpt_process_details 'REQAB (Rigaku, 1998)'
_exptl_crystal_colour colorless
_exptl_crystal_density_diffrn 1.457
_exptl_crystal_description prism
_exptl_crystal_F_000 848.00
_exptl_crystal_size_max 0.580
_exptl_crystal_size_mid 0.520
_exptl_crystal_size_min 0.410
_refine_diff_density_max 0.639
_refine_diff_density_min -0.818
_refine_ls_abs_structure_details 'Flack, H. D. (1983), Acta Cryst. A39, 876-881.  1817 Friedel Pairs'
_refine_ls_abs_structure_Flack 0.13(6)
_refine_ls_extinction_method none
_refine_ls_goodness_of_fit_ref 1.000
_refine_ls_hydrogen_treatment mixed
_refine_ls_number_parameters 259
_refine_ls_number_reflns 4237
_refine_ls_R_factor_gt 0.0289
_refine_ls_shift/su_max 0.000
_refine_ls_structure_factor_coef Fsqd
_refine_ls_weighting_details 'w = 1/[0.0010Fo^2^ + 0.5520\s(Fo^2^)]/(4Fo^2^)'
_refine_ls_weighting_scheme calc
_refine_ls_wR_factor_ref 0.0833
_reflns_number_gt 3950
_reflns_number_total 4237
_reflns_threshold_expression F^2^>2.0\s(F^2^)
_cod_data_source_file ja3122944_si_005.cif
_cod_data_source_block '[Me3PNHNPh2]OTf(5)'
_cod_original_cell_volume 1861.4(4)
_cod_database_code 4119721

loop_
_symmetry_equiv_pos_site_id
_symmetry_equiv_pos_as_xyz
1 +X,+Y,+Z
2 1/2+X,1/2-Y,-Z
3 -X,1/2+Y,1/2-Z
4 1/2-X,-Y,1/2+Z

loop_
_atom_site_label
_atom_site_type_symbol
_atom_site_fract_x
_atom_site_fract_y
_atom_site_fract_z
_atom_site_U_iso_or_equiv
_atom_site_adp_type
_atom_site_occupancy
_atom_site_symmetry_multiplicity
_atom_site_calc_flag
_atom_site_refinement_flags
S1 S 0.31050(4) 0.47571(4) 0.43458(2) 0.01494(9) Uani 1.0 4 d .
P1 P 0.19404(4) 0.01098(4) 0.40392(2) 0.01211(9) Uani 1.0 4 d .
F1 F 0.14766(19) 0.55771(14) 0.53011(7) 0.0654(5) Uani 1.0 4 d .
F2 F 0.03669(13) 0.55283(14) 0.43902(9) 0.0645(5) Uani 1.0 4 d .
F3 F 0.08038(11) 0.36716(10) 0.49007(6) 0.0311(3) Uani 1.0 4 d .
O1 O 0.27278(17) 0.40313(14) 0.37696(6) 0.0358(4) Uani 1.0 4 d .
O2 O 0.39875(14) 0.39752(14) 0.47860(7) 0.0320(4) Uani 1.0 4 d .
O3 O 0.35422(13) 0.61535(12) 0.42555(6) 0.0242(3) Uani 1.0 4 d .
N1 N 0.12174(14) 0.14090(13) 0.36559(6) 0.0131(3) Uani 1.0 4 d .
N2 N 0.05389(13) 0.10976(13) 0.30603(6) 0.0124(3) Uani 1.0 4 d .
C1 C 0.06033(18) -0.12027(16) 0.40867(8) 0.0210(4) Uani 1.0 4 d .
C2 C 0.35529(18) -0.05748(17) 0.36777(8) 0.0198(4) Uani 1.0 4 d .
C3 C 0.23925(17) 0.07321(17) 0.48106(7) 0.0171(4) Uani 1.0 4 d .
C4 C -0.09819(16) 0.14709(14) 0.30280(7) 0.0130(4) Uani 1.0 4 d .
C5 C -0.17728(17) 0.18519(14) 0.35732(7) 0.0142(4) Uani 1.0 4 d .
C6 C -0.32720(18) 0.21346(16) 0.35193(8) 0.0173(4) Uani 1.0 4 d .
C7 C -0.39974(18) 0.20311(17) 0.29380(8) 0.0196(4) Uani 1.0 4 d .
C8 C -0.32092(17) 0.16281(15) 0.24019(7) 0.0173(4) Uani 1.0 4 d .
C9 C -0.17098(16) 0.13640(15) 0.24403(7) 0.0144(4) Uani 1.0 4 d .
C10 C 0.14464(16) 0.14345(15) 0.25107(7) 0.0130(4) Uani 1.0 4 d .
C11 C 0.19599(17) 0.03878(15) 0.21238(7) 0.0170(4) Uani 1.0 4 d .
C12 C 0.28539(19) 0.07035(16) 0.15982(8) 0.0205(4) Uani 1.0 4 d .
C13 C 0.32130(18) 0.20408(16) 0.14659(7) 0.0177(4) Uani 1.0 4 d .
C14 C 0.26962(16) 0.30817(16) 0.18507(7) 0.0167(4) Uani 1.0 4 d .
C15 C 0.17971(16) 0.27837(14) 0.23778(7) 0.0141(4) Uani 1.0 4 d .
C16 C 0.1356(2) 0.48927(17) 0.47555(9) 0.0281(5) Uani 1.0 4 d .
H1 H 0.163(3) 0.213(3) 0.3698(10) 0.027(6) Uiso 1.0 4 d .
H2 H 0.0995 -0.1951 0.4328 0.0260 Uiso 1.0 4 calc R
H3 H -0.0267 -0.0864 0.4294 0.0261 Uiso 1.0 4 calc R
H4 H 0.0360 -0.1505 0.3662 0.0253 Uiso 1.0 4 calc R
H5 H 0.3829 -0.1401 0.3892 0.0239 Uiso 1.0 4 calc R
H6 H 0.3364 -0.0763 0.3234 0.0242 Uiso 1.0 4 calc R
H7 H 0.4338 0.0076 0.3712 0.0245 Uiso 1.0 4 calc R
H8 H 0.3066 0.1480 0.4768 0.0210 Uiso 1.0 4 calc R
H9 H 0.1516 0.1036 0.5024 0.0209 Uiso 1.0 4 calc R
H10 H 0.2845 0.0021 0.5058 0.0213 Uiso 1.0 4 calc R
H11 H -0.1302 0.1914 0.3968 0.0171 Uiso 1.0 4 calc R
H12 H -0.3795 0.2403 0.3881 0.0209 Uiso 1.0 4 calc R
H13 H -0.4996 0.2229 0.2908 0.0238 Uiso 1.0 4 calc R
H14 H -0.3696 0.1532 0.2013 0.0209 Uiso 1.0 4 calc R
H15 H -0.1187 0.1119 0.2075 0.0172 Uiso 1.0 4 calc R
H16 H 0.1710 -0.0511 0.2213 0.0203 Uiso 1.0 4 calc R
H17 H 0.3203 0.0006 0.1338 0.0247 Uiso 1.0 4 calc R
H18 H 0.3821 0.2236 0.1119 0.0217 Uiso 1.0 4 calc R
H19 H 0.2931 0.3981 0.1754 0.0195 Uiso 1.0 4 calc R
H20 H 0.1447 0.3484 0.2636 0.0172 Uiso 1.0 4 calc R

loop_
_atom_site_aniso_label
_atom_site_aniso_U_11
_atom_site_aniso_U_22
_atom_site_aniso_U_33
_atom_site_aniso_U_12
_atom_site_aniso_U_13
_atom_site_aniso_U_23
S1 0.01526(17) 0.01530(18) 0.01426(18) -0.00461(14) 0.00104(13) 0.00025(13)
P1 0.01128(17) 0.01100(17) 0.01406(18) 0.00037(14) -0.00152(12) 0.00194(13)
F1 0.0866(12) 0.0421(8) 0.0675(10) -0.0168(8) 0.0569(9) -0.0266(7)
F2 0.0186(6) 0.0432(8) 0.1317(14) 0.0075(6) 0.0059(7) 0.0533(9)
F3 0.0195(5) 0.0214(5) 0.0524(7) -0.0006(4) 0.0121(5) 0.0160(5)
O1 0.0590(10) 0.0324(7) 0.0160(6) -0.0242(7) 0.0031(6) -0.0047(6)
O2 0.0179(6) 0.0345(7) 0.0437(8) -0.0000(6) -0.0076(6) 0.0144(6)
O3 0.0280(6) 0.0184(6) 0.0262(7) -0.0099(5) 0.0056(5) -0.0006(5)
N1 0.0163(6) 0.0090(6) 0.0140(6) -0.0001(5) -0.0043(5) 0.0007(5)
N2 0.0139(6) 0.0146(6) 0.0086(6) -0.0014(5) -0.0010(5) 0.0005(5)
C1 0.0192(8) 0.0152(8) 0.0286(9) -0.0048(6) -0.0030(7) 0.0037(7)
C2 0.0176(7) 0.0188(8) 0.0230(8) 0.0050(6) 0.0007(6) -0.0010(7)
C3 0.0154(7) 0.0212(8) 0.0149(7) 0.0021(6) -0.0026(6) 0.0018(6)
C4 0.0149(7) 0.0080(6) 0.0161(7) -0.0013(6) -0.0006(6) 0.0034(6)
C5 0.0181(8) 0.0109(7) 0.0137(7) 0.0013(6) -0.0014(6) 0.0005(6)
C6 0.0192(8) 0.0147(7) 0.0181(8) -0.0000(6) 0.0040(6) 0.0014(6)
C7 0.0146(7) 0.0178(8) 0.0265(9) -0.0003(6) -0.0014(6) 0.0058(7)
C8 0.0196(8) 0.0148(7) 0.0174(8) -0.0012(6) -0.0054(6) 0.0037(6)
C9 0.0185(7) 0.0102(7) 0.0145(7) -0.0026(6) -0.0003(6) 0.0014(6)
C10 0.0124(6) 0.0137(7) 0.0128(7) 0.0009(6) -0.0017(5) 0.0015(6)
C11 0.0236(8) 0.0118(7) 0.0157(7) -0.0002(7) 0.0006(6) -0.0010(6)
C12 0.0257(8) 0.0173(8) 0.0184(8) 0.0021(7) 0.0054(7) -0.0027(6)
C13 0.0162(7) 0.0211(8) 0.0159(8) 0.0005(7) 0.0020(6) 0.0031(6)
C14 0.0158(8) 0.0139(7) 0.0203(8) -0.0019(6) 0.0014(6) 0.0036(6)
C15 0.0149(7) 0.0124(7) 0.0151(7) 0.0013(6) 0.0002(6) 0.0001(6)
C16 0.0225(8) 0.0154(8) 0.0463(11) 0.0013(7) 0.0125(8) 0.0067(8)

loop_
_atom_type_symbol
_atom_type_description
_atom_type_scat_dispersion_real
_atom_type_scat_dispersion_imag
_atom_type_scat_source
C C 0.0033 0.0016
;
International Tables for Crystallography
(1992, Vol. C, Tables 4.2.6.8 and 6.1.1.4)
;
H H 0.0000 0.0000
;
International Tables for Crystallography
(1992, Vol. C, Table 6.1.1.4)
;
F F 0.0171 0.0103
;
International Tables for Crystallography
(1992, Vol. C, Tables 4.2.6.8 and 6.1.1.4)
;
N N 0.0061 0.0033
;
International Tables for Crystallography
(1992, Vol. C, Tables 4.2.6.8 and 6.1.1.4)
;
O O 0.0106 0.0060
;
International Tables for Crystallography
(1992, Vol. C, Tables 4.2.6.8 and 6.1.1.4)
;
P P 0.1023 0.0942
;
International Tables for Crystallography
(1992, Vol. C, Tables 4.2.6.8 and 6.1.1.4)
;
S S 0.1246 0.1234
;
International Tables for Crystallography
(1992, Vol. C, Tables 4.2.6.8 and 6.1.1.4)
;

loop_
_geom_angle_atom_site_label_1
_geom_angle_atom_site_label_2
_geom_angle_atom_site_label_3
_geom_angle
_geom_angle_publ_flag
O1 S1 O2 113.68(9) yes
O1 S1 O3 115.32(8) yes
O1 S1 C16 102.84(9) yes
O2 S1 O3 115.93(8) yes
O2 S1 C16 103.09(9) yes
O3 S1 C16 103.54(8) yes
N1 P1 C1 108.51(8) yes
N1 P1 C2 114.57(8) yes
N1 P1 C3 105.53(8) yes
C1 P1 C2 108.24(8) yes
C1 P1 C3 111.02(8) yes
C2 P1 C3 108.97(8) yes
P1 N1 N2 115.63(10) yes
N1 N2 C4 113.89(12) yes
N1 N2 C10 113.35(12) yes
C4 N2 C10 116.93(12) yes
N2 C4 C5 121.79(13) yes
N2 C4 C9 118.62(13) yes
C5 C4 C9 119.46(14) yes
C4 C5 C6 119.34(14) yes
C5 C6 C7 121.40(15) yes
C6 C7 C8 118.85(15) yes
C7 C8 C9 120.88(14) yes
C4 C9 C8 120.04(14) yes
N2 C10 C11 118.84(13) yes
N2 C10 C15 120.34(13) yes
C11 C10 C15 120.82(14) yes
C10 C11 C12 119.16(14) yes
C11 C12 C13 120.29(15) yes
C12 C13 C14 120.44(15) yes
C13 C14 C15 120.00(14) yes
C10 C15 C14 119.29(14) yes
S1 C16 F1 111.73(14) yes
S1 C16 F2 110.84(14) yes
S1 C16 F3 111.79(12) yes
F1 C16 F2 108.03(16) yes
F1 C16 F3 106.92(16) yes
F2 C16 F3 107.29(15) yes
P1 N1 H1 116.3(15) no
N2 N1 H1 119.1(15) no
P1 C1 H2 109.379 no
P1 C1 H3 109.732 no
P1 C1 H4 109.307 no
H2 C1 H3 109.488 no
H2 C1 H4 109.482 no
H3 C1 H4 109.439 no
P1 C2 H5 109.668 no
P1 C2 H6 109.545 no
P1 C2 H7 109.213 no
H5 C2 H6 109.477 no
H5 C2 H7 109.483 no
H6 C2 H7 109.442 no
P1 C3 H8 109.099 no
P1 C3 H9 109.649 no
P1 C3 H10 109.675 no
H8 C3 H9 109.483 no
H8 C3 H10 109.480 no
H9 C3 H10 109.442 no
C4 C5 H11 120.188 no
C6 C5 H11 120.477 no
C5 C6 H12 119.325 no
C7 C6 H12 119.278 no
C6 C7 H13 120.580 no
C8 C7 H13 120.566 no
C7 C8 H14 119.291 no
C9 C8 H14 119.826 no
C4 C9 H15 119.835 no
C8 C9 H15 120.121 no
C10 C11 H16 120.308 no
C12 C11 H16 120.536 no
C11 C12 H17 119.535 no
C13 C12 H17 120.173 no
C12 C13 H18 119.444 no
C14 C13 H18 120.108 no
C13 C14 H19 119.833 no
C15 C14 H19 120.155 no
C10 C15 H20 120.693 no
C14 C15 H20 120.019 no

loop_
_geom_bond_atom_site_label_1
_geom_bond_atom_site_label_2
_geom_bond_distance
_geom_bond_publ_flag
S1 O1 1.4393(14) yes
S1 O2 1.4409(15) yes
S1 O3 1.4396(13) yes
S1 C16 1.8094(19) yes
P1 N1 1.6426(14) yes
P1 C1 1.7735(17) yes
P1 C2 1.7795(17) yes
P1 C3 1.7704(16) yes
F1 C16 1.327(3) yes
F2 C16 1.333(3) yes
F3 C16 1.334(2) yes
N1 N2 1.4209(18) yes
N2 C4 1.4309(19) yes
N2 C10 1.451(2) yes
C4 C5 1.397(2) yes
C4 C9 1.397(2) yes
C5 C6 1.394(3) yes
C6 C7 1.384(3) yes
C7 C8 1.386(3) yes
C8 C9 1.389(3) yes
C10 C11 1.388(2) yes
C10 C15 1.390(2) yes
C11 C12 1.400(3) yes
C12 C13 1.381(3) yes
C13 C14 1.382(3) yes
C14 C15 1.401(2) yes
N1 H1 0.81(3) no
C1 H2 0.960 no
C1 H3 0.960 no
C1 H4 0.960 no
C2 H5 0.960 no
C2 H6 0.960 no
C2 H7 0.960 no
C3 H8 0.960 no
C3 H9 0.960 no
C3 H10 0.960 no
C5 H11 0.930 no
C6 H12 0.930 no
C7 H13 0.930 no
C8 H14 0.930 no
C9 H15 0.930 no
C11 H16 0.930 no
C12 H17 0.930 no
C13 H18 0.930 no
C14 H19 0.930 no
C15 H20 0.930 no

loop_
_geom_contact_atom_site_label_1
_geom_contact_atom_site_label_2
_geom_contact_distance
_geom_contact_publ_flag
_geom_contact_site_symmetry_2
P1 C10 3.4744(16) no .
F1 O2 2.972(2) no .
F1 O3 2.933(2) no .
F2 O1 2.905(2) no .
F2 O3 2.9624(18) no .
F3 O1 2.9586(19) no .
F3 O2 2.9172(17) no .
N1 C5 2.756(2) no .
N1 C11 3.419(2) no .
N1 C15 3.036(2) no .
N2 C1 3.113(2) no .
N2 C2 3.443(2) no .
C4 C7 2.800(3) no .
C4 C11 3.440(3) no .
C4 C15 3.143(2) no .
C5 C8 2.780(3) no .
C6 C9 2.767(3) no .
C9 C10 2.872(2) no .
C9 C11 3.531(3) no .
C9 C15 3.480(2) no .
C10 C13 2.772(3) no .
C11 C14 2.787(3) no .
C12 C15 2.782(3) no .
F1 C2 3.405(3) no 2_456
F1 C13 3.385(2) no 4_565
F1 C14 3.572(3) no 4_565
F2 C1 3.278(3) no 1_565
F2 C3 3.408(2) no 2_456
F2 C12 3.584(3) no 3_555
F3 O2 3.1467(17) no 2_456
F3 N1 3.4389(18) no .
F3 C3 3.232(2) no .
F3 C3 3.2107(19) no 2_456
F3 C6 3.494(2) no 2_556
O1 N1 2.927(2) no .
O1 C8 3.559(2) no 3_555
O1 C9 3.532(2) no 3_555
O1 C15 3.264(2) no .
O2 F3 3.1467(17) no 2_556
O2 C1 3.532(3) no 2_556
O2 C3 3.498(3) no .
O2 C3 3.219(2) no 2_556
O2 C5 3.587(2) no 2_556
O3 C2 3.431(2) no 1_565
O3 C8 3.504(2) no 3_555
O3 C13 3.423(2) no 3_655
N1 F3 3.4389(18) no .
N1 O1 2.927(2) no .
C1 F2 3.278(3) no 1_545
C1 O2 3.532(3) no 2_456
C2 F1 3.405(3) no 2_556
C2 O3 3.431(2) no 1_545
C2 C8 3.566(3) no 3_545
C3 F2 3.408(2) no 2_556
C3 F3 3.232(2) no .
C3 F3 3.2107(19) no 2_556
C3 O2 3.498(3) no .
C3 O2 3.219(2) no 2_456
C5 O2 3.587(2) no 2_456
C6 F3 3.494(2) no 2_456
C6 C12 3.533(3) no 3_555
C8 O1 3.559(2) no 3_545
C8 O3 3.504(2) no 3_545
C8 C2 3.566(3) no 3_555
C9 O1 3.532(2) no 3_545
C9 C15 3.536(2) no 3_545
C12 F2 3.584(3) no 3_545
C12 C6 3.533(3) no 3_545
C13 F1 3.385(2) no 4_564
C13 O3 3.423(2) no 3_645
C14 F1 3.572(3) no 4_564
C15 O1 3.264(2) no .
C15 C9 3.536(2) no 3_555
P1 H11 3.4406 no .
N1 H2 3.5910 no .
N1 H3 2.9276 no .
N1 H4 2.9649 no .
N1 H6 3.0208 no .
N1 H7 3.1248 no .
N1 H8 2.8653 no .
N1 H9 2.8910 no .
N1 H10 3.5499 no .
N1 H11 2.4309 no .
N1 H16 3.5817 no .
N1 H20 2.9539 no .
N2 H3 3.2975 no .
N2 H4 2.8519 no .
N2 H6 3.1708 no .
N2 H11 2.6511 no .
N2 H15 2.5862 no .
N2 H16 2.5994 no .
N2 H20 2.6370 no .
C1 H1 3.50(3) no .
C1 H5 2.9646 no .
C1 H6 3.1051 no .
C1 H9 3.0567 no .
C1 H10 3.1140 no .
C1 H11 3.5246 no .
C2 H1 3.18(3) no .
C2 H2 3.0116 no .
C2 H4 3.0409 no .
C2 H8 3.0732 no .
C2 H10 3.0083 no .
C2 H16 3.4866 no .
C3 H1 2.79(2) no .
C3 H2 3.0928 no .
C3 H3 3.0750 no .
C3 H5 3.1249 no .
C3 H7 2.9664 no .
C4 H1 2.83(3) no .
C4 H3 3.5578 no .
C4 H4 3.4314 no .
C4 H12 3.2460 no .
C4 H14 3.2516 no .
C4 H16 3.5585 no .
C4 H20 3.0728 no .
C5 H1 3.12(3) no .
C5 H3 3.3533 no .
C5 H13 3.2620 no .
C5 H15 3.2528 no .
C6 H14 3.2234 no .
C7 H11 3.2599 no .
C7 H15 3.2504 no .
C8 H12 3.2237 no .
C9 H11 3.2549 no .
C9 H13 3.2534 no .
C9 H20 3.5665 no .
C10 H1 2.58(2) no .
C10 H6 3.1573 no .
C10 H15 2.5777 no .
C10 H17 3.2415 no .
C10 H19 3.2498 no .
C11 H6 2.8763 no .
C11 H15 2.9491 no .
C11 H18 3.2473 no .
C11 H20 3.2559 no .
C12 H19 3.2343 no .
C13 H16 3.2513 no .
C13 H20 3.2478 no .
C14 H17 3.2366 no .
C15 H1 2.83(2) no .
C15 H15 3.2274 no .
C15 H16 3.2541 no .
C15 H18 3.2510 no .
H1 H6 3.3909 no .
H1 H7 3.1819 no .
H1 H8 2.6629 no .
H1 H9 2.9705 no .
H1 H11 2.7322 no .
H1 H20 2.5893 no .
H2 H5 2.7835 no .
H2 H6 3.3478 no .
H2 H9 3.3066 no .
H2 H10 2.9818 no .
H3 H9 2.9026 no .
H3 H10 3.3599 no .
H3 H11 2.9648 no .
H4 H5 3.1890 no .
H4 H6 2.9621 no .
H4 H16 3.4074 no .
H5 H8 3.4389 no .
H5 H10 2.9438 no .
H6 H16 2.6195 no .
H7 H8 2.8456 no .
H7 H10 3.1196 no .
H9 H11 3.4861 no .
H11 H12 2.3216 no .
H12 H13 2.3124 no .
H13 H14 2.3142 no .
H14 H15 2.3183 no .
H15 H16 3.0937 no .
H15 H20 3.5331 no .
H16 H17 2.3308 no .
H17 H18 2.3054 no .
H18 H19 2.3113 no .
H19 H20 2.3336 no .
S1 H1 3.20(3) no .
S1 H3 3.3814 no 2_556
S1 H8 3.3353 no .
S1 H9 3.4551 no 2_556
S1 H14 3.3705 no 3_555
F1 H2 3.1938 no 1_565
F1 H3 3.0898 no 2_556
F1 H5 3.0456 no 2_456
F1 H7 2.9033 no 2_456
F1 H10 3.4332 no 2_456
F1 H11 3.5189 no 2_556
F1 H12 3.3967 no 2_556
F1 H18 2.7566 no 4_565
F1 H19 3.1104 no 4_565
F2 H2 2.5424 no 1_565
F2 H3 3.5935 no 1_565
F2 H4 3.2850 no 1_565
F2 H8 3.3687 no 2_456
F2 H10 2.6206 no 2_456
F2 H15 3.2005 no 3_555
F3 H1 3.02(2) no .
F3 H7 3.4165 no 2_456
F3 H8 2.9876 no .
F3 H8 2.5861 no 2_456
F3 H9 2.6791 no .
F3 H10 2.9795 no 2_456
F3 H11 3.2292 no .
F3 H11 3.5804 no 2_556
F3 H12 2.7775 no 2_556
O1 H1 2.12(3) no .
O1 H8 3.2720 no .
O1 H12 3.5478 no 1_655
O1 H13 3.2622 no 1_655
O1 H14 3.0761 no 3_555
O1 H15 3.0446 no 3_555
O1 H20 2.6911 no .
O2 H3 2.7548 no 2_556
O2 H8 2.5886 no .
O2 H9 2.3307 no 2_556
O2 H11 2.7565 no 2_556
O2 H12 3.1636 no 1_655
O3 H2 2.9728 no 1_565
O3 H3 3.2282 no 2_556
O3 H5 2.5309 no 1_565
O3 H14 2.6762 no 3_555
O3 H15 3.5058 no 3_555
O3 H17 3.3977 no 3_655
O3 H18 2.7350 no 3_655
N2 H20 3.4565 no 3_545
C2 H13 3.4496 no 1_655
C2 H14 3.1879 no 3_545
C2 H18 3.2392 no 3_645
C2 H19 3.3471 no 3_645
C3 H12 3.4602 no 2_556
C3 H17 3.3132 no 4_555
C4 H16 3.0769 no 3_555
C4 H19 3.0529 no 3_545
C4 H20 3.2705 no 3_545
C5 H16 3.0651 no 3_555
C5 H17 3.3631 no 3_555
C5 H19 3.0855 no 3_545
C6 H7 2.9934 no 1_455
C6 H9 3.5370 no 2_456
C6 H16 3.1127 no 3_555
C6 H17 2.8354 no 3_555
C6 H19 3.1638 no 3_545
C7 H6 3.3172 no 3_555
C7 H7 2.9293 no 1_455
C7 H16 3.1996 no 3_555
C7 H17 3.3669 no 3_555
C7 H19 3.2126 no 3_545
C8 H5 3.3696 no 3_555
C8 H6 2.8878 no 3_555
C8 H16 3.2231 no 3_555
C8 H19 3.1502 no 3_545
C8 H20 3.4780 no 3_545
C9 H4 3.3431 no 3_555
C9 H6 3.4916 no 3_555
C9 H16 3.1520 no 3_555
C9 H19 3.0878 no 3_545
C9 H20 2.8418 no 3_545
C10 H4 3.5748 no 3_555
C10 H13 3.4262 no 1_655
C12 H10 3.3543 no 4_554
C12 H12 3.4967 no 3_545
C12 H14 3.3516 no 1_655
C13 H4 3.5560 no 3_555
C13 H5 3.1809 no 3_655
C13 H13 3.4258 no 1_655
C13 H14 3.0721 no 1_655
C14 H3 3.4128 no 3_555
C14 H4 3.0032 no 3_555
C14 H5 3.5532 no 3_655
C14 H7 3.5309 no 3_655
C14 H13 3.1562 no 1_655
C15 H4 3.0068 no 3_555
C15 H13 3.1631 no 1_655
C15 H15 3.5124 no 3_555
C16 H1 3.50(3) no .
C16 H2 3.2405 no 1_565
C16 H8 3.4264 no 2_456
C16 H10 3.2139 no 2_456
H1 S1 3.20(3) no .
H1 F3 3.02(2) no .
H1 O1 2.12(3) no .
H1 C16 3.50(3) no .
H1 H13 3.4810 no 1_655
H2 F1 3.1938 no 1_545
H2 F2 2.5424 no 1_545
H2 O3 2.9728 no 1_545
H2 C16 3.2405 no 1_545
H2 H15 3.4923 no 3_545
H3 S1 3.3814 no 2_456
H3 F1 3.0898 no 2_456
H3 F2 3.5935 no 1_545
H3 O2 2.7548 no 2_456
H3 O3 3.2282 no 2_456
H3 C14 3.4128 no 3_545
H3 H19 3.2656 no 3_545
H4 F2 3.2850 no 1_545
H4 C9 3.3431 no 3_545
H4 C10 3.5748 no 3_545
H4 C13 3.5560 no 3_545
H4 C14 3.0032 no 3_545
H4 C15 3.0068 no 3_545
H4 H15 2.8932 no 3_545
H4 H19 3.1498 no 3_545
H4 H20 3.1681 no 3_545
H5 F1 3.0456 no 2_556
H5 O3 2.5309 no 1_545
H5 C8 3.3696 no 3_545
H5 C13 3.1809 no 3_645
H5 C14 3.5532 no 3_645
H5 H14 2.7745 no 3_545
H5 H18 2.5199 no 3_645
H5 H19 3.2590 no 3_645
H6 C7 3.3172 no 3_545
H6 C8 2.8878 no 3_545
H6 C9 3.4916 no 3_545
H6 H13 3.3639 no 1_655
H6 H13 3.4293 no 3_545
H6 H14 2.7218 no 3_545
H6 H18 3.4962 no 3_645
H6 H19 3.3752 no 3_645
H7 F1 2.9033 no 2_556
H7 F3 3.4165 no 2_556
H7 C6 2.9934 no 1_655
H7 C7 2.9293 no 1_655
H7 C14 3.5309 no 3_645
H7 H12 2.8677 no 1_655
H7 H13 2.7666 no 1_655
H7 H18 3.2702 no 3_645
H7 H19 2.8729 no 3_645
H8 S1 3.3353 no .
H8 F2 3.3687 no 2_556
H8 F3 2.9876 no .
H8 F3 2.5861 no 2_556
H8 O1 3.2720 no .
H8 O2 2.5886 no .
H8 C16 3.4264 no 2_556
H8 H11 3.1270 no 2_556
H8 H12 3.5188 no 1_655
H8 H12 3.4658 no 2_556
H9 S1 3.4551 no 2_456
H9 F3 2.6791 no .
H9 O2 2.3307 no 2_456
H9 C6 3.5370 no 2_556
H9 H11 3.5225 no 2_556
H9 H12 2.7665 no 2_556
H9 H17 2.9385 no 4_555
H10 F1 3.4332 no 2_556
H10 F2 2.6206 no 2_556
H10 F3 2.9795 no 2_556
H10 C12 3.3543 no 4_555
H10 C16 3.2139 no 2_556
H10 H17 2.8368 no 4_555
H10 H18 3.4800 no 4_555
H11 F1 3.5189 no 2_456
H11 F3 3.2292 no .
H11 F3 3.5804 no 2_456
H11 O2 2.7565 no 2_456
H11 H8 3.1270 no 2_456
H11 H9 3.5225 no 2_456
H11 H16 3.5490 no 3_555
H11 H17 3.5496 no 3_555
H11 H19 3.5715 no 3_545
H12 F1 3.3967 no 2_456
H12 F3 2.7775 no 2_456
H12 O1 3.5478 no 1_455
H12 O2 3.1636 no 1_455
H12 C3 3.4602 no 2_456
H12 C12 3.4967 no 3_555
H12 H7 2.8677 no 1_455
H12 H8 3.5188 no 1_455
H12 H8 3.4658 no 2_456
H12 H9 2.7665 no 2_456
H12 H17 2.6506 no 3_555
H13 O1 3.2622 no 1_455
H13 C2 3.4496 no 1_455
H13 C10 3.4262 no 1_455
H13 C13 3.4258 no 1_455
H13 C14 3.1562 no 1_455
H13 C15 3.1631 no 1_455
H13 H1 3.4810 no 1_455
H13 H6 3.3639 no 1_455
H13 H6 3.4293 no 3_555
H13 H7 2.7666 no 1_455
H13 H17 3.5448 no 3_555
H13 H19 3.5069 no 1_455
H13 H20 3.5046 no 1_455
H14 S1 3.3705 no 3_545
H14 O1 3.0761 no 3_545
H14 O3 2.6762 no 3_545
H14 C2 3.1879 no 3_555
H14 C12 3.3516 no 1_455
H14 C13 3.0721 no 1_455
H14 H5 2.7745 no 3_555
H14 H6 2.7218 no 3_555
H14 H17 3.4878 no 1_455
H14 H18 3.0076 no 1_455
H15 F2 3.2005 no 3_545
H15 O1 3.0446 no 3_545
H15 O3 3.5058 no 3_545
H15 C15 3.5124 no 3_545
H15 H2 3.4923 no 3_555
H15 H4 2.8932 no 3_555
H15 H19 3.5911 no 3_545
H15 H20 2.6670 no 3_545
H16 C4 3.0769 no 3_545
H16 C5 3.0651 no 3_545
H16 C6 3.1127 no 3_545
H16 C7 3.1996 no 3_545
H16 C8 3.2231 no 3_545
H16 C9 3.1520 no 3_545
H16 H11 3.5490 no 3_545
H16 H20 3.0487 no 3_545
H17 O3 3.3977 no 3_645
H17 C3 3.3132 no 4_554
H17 C5 3.3631 no 3_545
H17 C6 2.8354 no 3_545
H17 C7 3.3669 no 3_545
H17 H9 2.9385 no 4_554
H17 H10 2.8368 no 4_554
H17 H11 3.5496 no 3_545
H17 H12 2.6506 no 3_545
H17 H13 3.5448 no 3_545
H17 H14 3.4878 no 1_655
H18 F1 2.7566 no 4_564
H18 O3 2.7350 no 3_645
H18 C2 3.2392 no 3_655
H18 H5 2.5199 no 3_655
H18 H6 3.4962 no 3_655
H18 H7 3.2702 no 3_655
H18 H10 3.4799 no 4_554
H18 H14 3.0076 no 1_655
H19 F1 3.1104 no 4_564
H19 C2 3.3471 no 3_655
H19 C4 3.0529 no 3_555
H19 C5 3.0855 no 3_555
H19 C6 3.1638 no 3_555
H19 C7 3.2126 no 3_555
H19 C8 3.1502 no 3_555
H19 C9 3.0878 no 3_555
H19 H3 3.2656 no 3_555
H19 H4 3.1498 no 3_555
H19 H5 3.2590 no 3_655
H19 H6 3.3752 no 3_655
H19 H7 2.8729 no 3_655
H19 H11 3.5715 no 3_555
H19 H13 3.5069 no 1_655
H19 H15 3.5911 no 3_555
H20 O1 2.6911 no .
H20 N2 3.4565 no 3_555
H20 C4 3.2705 no 3_555
H20 C8 3.4780 no 3_555
H20 C9 2.8418 no 3_555
H20 H4 3.1681 no 3_555
H20 H13 3.5046 no 1_655
H20 H15 2.6670 no 3_555
H20 H16 3.0487 no 3_555

loop_
_geom_hbond_atom_site_label_D
_geom_hbond_atom_site_label_H
_geom_hbond_atom_site_label_A
_geom_hbond_distance_DA
_geom_hbond_distance_DH
_geom_hbond_distance_HA
_geom_hbond_angle_DHA
_geom_hbond_publ_flag
N1 H1 O1 2.927(2) 0.81(3) 2.12(3) 178(2) no

loop_
_geom_torsion_atom_site_label_1
_geom_torsion_atom_site_label_2
_geom_torsion_atom_site_label_3
_geom_torsion_atom_site_label_4
_geom_torsion
_geom_torsion_publ_flag
O1 S1 C16 F1 -178.35(11) no
O1 S1 C16 F2 -57.79(13) no
O1 S1 C16 F3 61.86(14) no
O2 S1 C16 F1 63.24(13) no
O2 S1 C16 F2 -176.21(11) no
O2 S1 C16 F3 -56.56(14) no
O3 S1 C16 F1 -57.94(13) no
O3 S1 C16 F2 62.61(12) no
O3 S1 C16 F3 -177.74(11) no
C1 P1 N1 N2 -50.67(11) no
C2 P1 N1 N2 70.40(11) no
C3 P1 N1 N2 -169.73(9) no
P1 N1 N2 C4 121.66(10) no
P1 N1 N2 C10 -101.39(11) no
N1 N2 C4 C5 -11.84(18) no
N1 N2 C4 C9 172.33(11) no
N1 N2 C10 C11 114.35(13) no
N1 N2 C10 C15 -65.39(16) no
C4 N2 C10 C11 -110.09(14) no
C4 N2 C10 C15 70.17(17) no
C10 N2 C4 C5 -147.17(12) no
C10 N2 C4 C9 37.00(18) no
N2 C4 C5 C6 -176.56(11) no
N2 C4 C9 C8 175.57(12) no
C5 C4 C9 C8 -0.4(2) no
C9 C4 C5 C6 -0.8(2) no
C4 C5 C6 C7 0.7(3) no
C5 C6 C7 C8 0.4(3) no
C6 C7 C8 C9 -1.6(3) no
C7 C8 C9 C4 1.6(3) no
N2 C10 C11 C12 -179.07(11) no
N2 C10 C15 C14 178.90(11) no
C11 C10 C15 C14 -0.8(2) no
C15 C10 C11 C12 0.7(3) no
C10 C11 C12 C13 -0.3(3) no
C11 C12 C13 C14 0.1(3) no
C12 C13 C14 C15 -0.2(3) no
C13 C14 C15 C10 0.6(2) no
